data_4086863
loop_
_publ_author_name
'Ogawa, Takahiko'
'Ruddy, Adam J.'
'Sydora, Orson L.'
'Stradiotto, Mark'
'Turculet, Laura'

_publ_section_title
;
 Cobalt- and Iron-Catalyzed Isomerization--Hydroboration of Branched
 Alkenes: Terminal Hydroboration with Pinacolborane and
 1,3,2-Diazaborolanes
;
_journal_name_full Organometallics
_journal_paper_doi 10.1021/acs.organomet.6b00823
_journal_year 2016
_chemical_formula_moiety 'C34 H47 Co N2 P, 0.5(C4 H10 O)'
_chemical_formula_sum 'C36 H52 Co N2 O0.5 P'
_chemical_formula_weight 610.69
_space_group_IT_number 14
_symmetry_cell_setting monoclinic
_symmetry_Int_Tables_number 14
_symmetry_space_group_name_Hall '-P 2yn'
_symmetry_space_group_name_H-M 'P 1 21/n 1'
_atom_sites_solution_hydrogens mixed
_audit_conform_dict_location ftp://ftp.iucr.org/pub/cif_core.dic
_audit_conform_dict_name cif_core.dic
_audit_conform_dict_version 2.4.3
_audit_creation_date 2016-05-19T12:01:41-00:00
_audit_creation_method 'WinGX routine CIF_UPDATE'
_cell_angle_alpha 90
_cell_angle_beta 101.5800(10)
_cell_angle_gamma 90
_cell_formula_units_Z 4
_cell_length_a 12.1490(4)
_cell_length_b 22.1056(8)
_cell_length_c 13.0832(5)
_cell_measurement_reflns_used 9987
_cell_measurement_temperature 193(2)
_cell_measurement_theta_max 24.19
_cell_measurement_theta_min 2.28
_cell_measurement_wavelength 0.71073
_cell_volume 3442.1(2)
_computing_cell_refinement 'SAINT V8.34A integration software'
_computing_data_collection 'Bruker APEX2 software'
_computing_data_reduction 'SORTAV (Blessing, 1995)'
_computing_molecular_graphics 'Ortep for Windows (Farrugia, 2012)'
_computing_publication_material 'WinGX publication routines (Farrugia, 2012)'
_computing_structure_refinement 'SHELXL-2014/6 (Sheldrick, 2014)'
_diffrn_ambient_temperature 193(2)
_diffrn_detector 'APEX-II CCD'
_diffrn_measured_fraction_theta_full 1
_diffrn_measured_fraction_theta_max 0.956
_diffrn_measurement_device '\k-geometry diffractometer'
_diffrn_measurement_device_type 'Bruker APEX-II'
_diffrn_measurement_method '\f or \w oscillation scans'
_diffrn_orient_matrix_type 'x-axis to radiation source'
_diffrn_orient_matrix_UB_11 0.016475
_diffrn_orient_matrix_UB_12 0.0338
_diffrn_orient_matrix_UB_13 0.051611
_diffrn_orient_matrix_UB_21 -0.070463
_diffrn_orient_matrix_UB_22 -0.009403
_diffrn_orient_matrix_UB_23 0.025349
_diffrn_orient_matrix_UB_31 0.042698
_diffrn_orient_matrix_UB_32 -0.028559
_diffrn_orient_matrix_UB_33 0.052737
_diffrn_radiation_monochromator graphite
_diffrn_radiation_probe x-ray
_diffrn_radiation_type MoK\a
_diffrn_radiation_wavelength 0.71073
_diffrn_reflns_av_R_equivalents 0.0296
_diffrn_reflns_av_unetI/netI 0.0253
_diffrn_reflns_Laue_measured_fraction_full 1
_diffrn_reflns_Laue_measured_fraction_max 0.956
_diffrn_reflns_limit_h_max 16
_diffrn_reflns_limit_h_min -16
_diffrn_reflns_limit_k_max 29
_diffrn_reflns_limit_k_min -29
_diffrn_reflns_limit_l_max 17
_diffrn_reflns_limit_l_min -17
_diffrn_reflns_number 61081
_diffrn_reflns_point_group_measured_fraction_full 1
_diffrn_reflns_point_group_measured_fraction_max 0.956
_diffrn_reflns_theta_full 25.242
_diffrn_reflns_theta_max 29.069
_diffrn_reflns_theta_min 1.837
_diffrn_source 'sealed x-ray tube'
_diffrn_standards_number 0
_exptl_absorpt_coefficient_mu 0.572
_exptl_absorpt_correction_T_max 0.9428
_exptl_absorpt_correction_T_min 0.8179
_exptl_absorpt_correction_type numerical
_exptl_absorpt_process_details 'SADABS 2014/5'
_exptl_crystal_colour orange
_exptl_crystal_density_diffrn 1.178
_exptl_crystal_density_method 'not measured'
_exptl_crystal_description fragment
_exptl_crystal_F_000 1312
_exptl_crystal_size_max 0.468
_exptl_crystal_size_mid 0.274
_exptl_crystal_size_min 0.254
_refine_diff_density_max 0.860
_refine_diff_density_min -0.720
_refine_diff_density_rms 0.049
_refine_ls_extinction_method none
_refine_ls_goodness_of_fit_ref 1.06
_refine_ls_hydrogen_treatment mixed
_refine_ls_matrix_type full
_refine_ls_number_constraints 0
_refine_ls_number_parameters 379
_refine_ls_number_reflns 8806
_refine_ls_number_restraints 0
_refine_ls_restrained_S_all 1.06
_refine_ls_R_factor_all 0.0417
_refine_ls_R_factor_gt 0.0356
_refine_ls_shift/su_max 0.001
_refine_ls_shift/su_mean 0
_refine_ls_structure_factor_coef Fsqd
_refine_ls_weighting_details 'w=1/[\s^2^(Fo^2^)+(0.0475P)^2^+1.3027P] where P=(Fo^2^+2Fc^2^)/3'
_refine_ls_weighting_scheme calc
_refine_ls_wR_factor_gt 0.0945
_refine_ls_wR_factor_ref 0.0992
_reflns_Friedel_coverage 0
_reflns_number_gt 7648
_reflns_number_total 8806
_reflns_threshold_expression 'I > 2\s(I)'
_cod_data_source_file om6b00823_si_001.cif
_cod_data_source_block CoLtBuBn
_cod_original_sg_symbol_H-M 'P 21/n'
_cod_original_formula_sum 'C36 H52 Co N2 O0.50 P'
_cod_database_code 4086863

loop_
_symmetry_equiv_pos_as_xyz
'x, y, z'
'-x+1/2, y+1/2, -z+1/2'
'-x, -y, -z'
'x-1/2, -y-1/2, z-1/2'

loop_
_atom_site_label
_atom_site_type_symbol
_atom_site_fract_x
_atom_site_fract_y
_atom_site_fract_z
_atom_site_U_iso_or_equiv
_atom_site_adp_type
_atom_site_occupancy
_atom_site_site_symmetry_order
_atom_site_calc_flag
_atom_site_refinement_flags_posn
_atom_site_refinement_flags_adp
_atom_site_refinement_flags_occupancy
_atom_site_disorder_assembly
_atom_site_disorder_group
C1 C 0.27013(11) 0.15562(6) 0.22857(10) 0.0228(2) Uani 1 1 d . . . . .
C15 C 0.00342(13) 0.07566(7) 0.24772(12) 0.0355(3) Uani 1 1 d . . . . .
C16 C -0.04917(17) 0.04521(10) 0.33181(17) 0.0560(5) Uani 1 1 d . . . . .
H16A H -0.0167 0.0625 0.4002 0.084 Uiso 1 1 calc R U . . .
H16B H -0.0339 0.0017 0.3326 0.084 Uiso 1 1 calc R U . . .
H16C H -0.1305 0.052 0.3164 0.084 Uiso 1 1 calc R U . . .
C17 C -0.05240(17) 0.05255(9) 0.13900(15) 0.0509(4) Uani 1 1 d . . . . .
H17A H -0.1311 0.0656 0.1228 0.076 Uiso 1 1 calc R U . . .
H17B H -0.0489 0.0083 0.1379 0.076 Uiso 1 1 calc R U . . .
H17C H -0.0128 0.069 0.0869 0.076 Uiso 1 1 calc R U . . .
C18 C -0.01776(14) 0.14408(8) 0.25225(14) 0.0415(4) Uani 1 1 d . . . . .
H18A H -0.0985 0.1515 0.2446 0.062 Uiso 1 1 calc R U . . .
H18B H 0.0098 0.1643 0.1956 0.062 Uiso 1 1 calc R U . . .
H18C H 0.0219 0.1601 0.3195 0.062 Uiso 1 1 calc R U . . .
C11 C 0.20703(16) -0.00928(7) 0.24244(13) 0.0398(4) Uani 1 1 d . . . . .
C12 C 0.1530(2) -0.06027(8) 0.29571(17) 0.0567(5) Uani 1 1 d . . . . .
H12A H 0.0732 -0.0637 0.2631 0.085 Uiso 1 1 calc R U . . .
H12B H 0.1604 -0.051 0.37 0.085 Uiso 1 1 calc R U . . .
H12C H 0.1909 -0.0986 0.2879 0.085 Uiso 1 1 calc R U . . .
C13 C 0.1853(2) -0.02039(9) 0.12428(15) 0.0568(5) Uani 1 1 d . . . . .
H13A H 0.2256 -0.0568 0.1099 0.085 Uiso 1 1 calc R U . . .
H13B H 0.2119 0.0144 0.0897 0.085 Uiso 1 1 calc R U . . .
H13C H 0.1046 -0.0259 0.0978 0.085 Uiso 1 1 calc R U . . .
C14 C 0.33436(18) -0.00941(9) 0.28416(17) 0.0544(5) Uani 1 1 d . . . . .
H14A H 0.3659 -0.0481 0.2672 0.082 Uiso 1 1 calc R U . . .
H14B H 0.3497 -0.004 0.36 0.082 Uiso 1 1 calc R U . . .
H14C H 0.3688 0.0237 0.2519 0.082 Uiso 1 1 calc R U . . .
C21 C 0.31600(11) 0.19300(6) 0.14988(10) 0.0241(2) Uani 1 1 d . . . . .
C22 C 0.33050(12) 0.16345(7) 0.05917(11) 0.0310(3) Uani 1 1 d . . . . .
H22 H 0.3126 0.1217 0.0505 0.037 Uiso 1 1 calc R U . . .
C23 C 0.37060(14) 0.19404(8) -0.01869(12) 0.0377(3) Uani 1 1 d . . . . .
H23 H 0.3802 0.173 -0.0796 0.045 Uiso 1 1 calc R U . . .
C24 C 0.39644(13) 0.25471(8) -0.00784(12) 0.0381(3) Uani 1 1 d . . . . .
H24 H 0.4242 0.2756 -0.0609 0.046 Uiso 1 1 calc R U . . .
C25 C 0.38161(13) 0.28498(7) 0.08095(12) 0.0350(3) Uani 1 1 d . . . . .
H25 H 0.3986 0.3269 0.0884 0.042 Uiso 1 1 calc R U . . .
C26 C 0.34189(12) 0.25450(6) 0.15955(11) 0.0290(3) Uani 1 1 d . . . . .
H26 H 0.3324 0.2758 0.2202 0.035 Uiso 1 1 calc R U . . .
C31 C 0.37809(10) 0.21044(6) 0.37693(10) 0.0235(2) Uani 1 1 d . . . . .
C36 C 0.33792(11) 0.26205(6) 0.42133(10) 0.0256(3) Uani 1 1 d . . . . .
C35 C 0.41499(12) 0.30647(7) 0.46392(12) 0.0337(3) Uani 1 1 d . . . . .
H35 H 0.3888 0.342 0.4924 0.04 Uiso 1 1 calc R U . . .
C34 C 0.52884(13) 0.30011(8) 0.46578(14) 0.0407(4) Uani 1 1 d . . . . .
H34 H 0.5799 0.3311 0.4945 0.049 Uiso 1 1 calc R U . . .
C33 C 0.56739(12) 0.24845(8) 0.42562(13) 0.0367(3) Uani 1 1 d . . . . .
H33 H 0.6457 0.2437 0.4289 0.044 Uiso 1 1 calc R U . . .
C32 C 0.49378(11) 0.20278(6) 0.38009(11) 0.0281(3) Uani 1 1 d . . . . .
C40 C 0.21366(11) 0.26913(6) 0.42374(11) 0.0276(3) Uani 1 1 d . . . . .
H40 H 0.1859 0.2289 0.4429 0.033 Uiso 1 1 calc R U . . .
C41 C 0.19117(13) 0.31501(8) 0.50496(13) 0.0382(3) Uani 1 1 d . . . . .
H41A H 0.2398 0.3061 0.5726 0.057 Uiso 1 1 calc R U . . .
H41B H 0.1123 0.3124 0.5114 0.057 Uiso 1 1 calc R U . . .
H41C H 0.207 0.3559 0.4829 0.057 Uiso 1 1 calc R U . . .
C42 C 0.14300(12) 0.28683(7) 0.31737(12) 0.0345(3) Uani 1 1 d . . . . .
H42A H 0.1697 0.3256 0.2952 0.052 Uiso 1 1 calc R U . . .
H42B H 0.0641 0.2907 0.3229 0.052 Uiso 1 1 calc R U . . .
H42C H 0.15 0.2556 0.266 0.052 Uiso 1 1 calc R U . . .
C37 C 0.54106(12) 0.14671(7) 0.33764(13) 0.0349(3) Uani 1 1 d . . . . .
H37 H 0.4765 0.1211 0.3027 0.042 Uiso 1 1 calc R U . . .
C38 C 0.6117(2) 0.10940(10) 0.42522(19) 0.0620(6) Uani 1 1 d . . . . .
H38A H 0.6728 0.1344 0.4636 0.093 Uiso 1 1 calc R U . . .
H38B H 0.6434 0.0744 0.3953 0.093 Uiso 1 1 calc R U . . .
H38C H 0.5643 0.0955 0.4729 0.093 Uiso 1 1 calc R U . . .
C39 C 0.61141(16) 0.16232(9) 0.25684(16) 0.0493(4) Uani 1 1 d . . . . .
H39A H 0.5666 0.1869 0.2014 0.074 Uiso 1 1 calc R U . . .
H39B H 0.6347 0.125 0.2268 0.074 Uiso 1 1 calc R U . . .
H39C H 0.6781 0.1851 0.2904 0.074 Uiso 1 1 calc R U . . .
C51 C 0.21483(19) 0.04021(8) 0.51816(13) 0.0424(4) Uani 1 1 d . . . . .
C52 C 0.25042(13) 0.09236(7) 0.58068(11) 0.0341(3) Uani 1 1 d . . . . .
C57 C 0.17685(16) 0.12700(8) 0.62986(13) 0.0422(4) Uani 1 1 d . . . . .
H57 H 0.1024 0.1131 0.6277 0.051 Uiso 1 1 calc R U . . .
C56 C 0.2118(2) 0.17968(9) 0.67992(15) 0.0550(5) Uani 1 1 d . . . . .
H56 H 0.1625 0.2012 0.7147 0.066 Uiso 1 1 calc R U . . .
C55 C 0.3196(2) 0.20253(10) 0.68077(14) 0.0616(6) Uani 1 1 d . . . . .
H55 H 0.3432 0.239 0.7169 0.074 Uiso 1 1 calc R U . . .
C54 C 0.39013(18) 0.17269(11) 0.63008(14) 0.0587(6) Uani 1 1 d . . . . .
H54 H 0.4622 0.1891 0.629 0.07 Uiso 1 1 calc R U . . .
C53 C 0.35753(15) 0.11745(9) 0.57889(12) 0.0434(4) Uani 1 1 d . . . . .
H53 H 0.4074 0.097 0.5432 0.052 Uiso 1 1 calc R U . . .
Co1 Co 0.24602(2) 0.10490(2) 0.42192(2) 0.02567(6) Uani 1 1 d . . . . .
N1 N 0.29901(9) 0.16448(5) 0.33306(8) 0.0229(2) Uani 1 1 d . . . . .
N2 N 0.20141(10) 0.11204(5) 0.18624(9) 0.0267(2) Uani 1 1 d . . . . .
P1 P 0.15973(3) 0.06766(2) 0.27546(3) 0.02640(8) Uani 1 1 d . . . . .
O1 O 0.5 1 1 0.182(2) Uiso 1 2 d S . P . .
C71 C 0.6548(7) 0.9716(4) 1.1449(7) 0.116(3) Uiso 0.5 1 d . . P A -1
H71A H 0.6626 0.9451 1.2059 0.174 Uiso 0.5 1 calc R U P A -1
H71B H 0.7057 0.958 1.1001 0.174 Uiso 0.5 1 calc R U P A -1
H71C H 0.6739 1.0132 1.1678 0.174 Uiso 0.5 1 calc R U P A -1
C72 C 0.5348(6) 0.9695(4) 1.0842(6) 0.103(2) Uiso 0.5 1 d . . P A -1
H72A H 0.5179 0.9265 1.0664 0.124 Uiso 0.5 1 calc R U P A -1
H72B H 0.4865 0.9813 1.1335 0.124 Uiso 0.5 1 calc R U P A -1
C73 C 0.4017(7) 0.9941(4) 0.9174(6) 0.106(2) Uiso 0.5 1 d . . P A -1
H73A H 0.3929 0.9502 0.9025 0.127 Uiso 0.5 1 calc R U P A -1
H73B H 0.3369 1.0061 0.9482 0.127 Uiso 0.5 1 calc R U P A -1
C74 C 0.3873(7) 1.0208(4) 0.8270(6) 0.106(2) Uiso 0.5 1 d . . P A -1
H74A H 0.3141 1.0095 0.7851 0.159 Uiso 0.5 1 calc R U P A -1
H74B H 0.3903 1.0648 0.8371 0.159 Uiso 0.5 1 calc R U P A -1
H74C H 0.4469 1.0084 0.7909 0.159 Uiso 0.5 1 calc R U P A -1
H51A H 0.140(2) 0.0236(11) 0.5198(18) 0.061(6) Uiso 1 1 d . . . . .
H51B H 0.2670(19) 0.0124(11) 0.5167(17) 0.057(6) Uiso 1 1 d . . . . .

loop_
_atom_site_aniso_label
_atom_site_aniso_U_11
_atom_site_aniso_U_22
_atom_site_aniso_U_33
_atom_site_aniso_U_23
_atom_site_aniso_U_13
_atom_site_aniso_U_12
C1 0.0256(6) 0.0216(6) 0.0223(6) 0.0018(5) 0.0072(5) 0.0020(5)
C15 0.0361(7) 0.0349(8) 0.0353(8) 0.0047(6) 0.0069(6) -0.0099(6)
C16 0.0461(10) 0.0655(13) 0.0605(12) 0.0213(10) 0.0203(9) -0.0104(9)
C17 0.0515(10) 0.0464(10) 0.0484(10) -0.0004(8) -0.0054(8) -0.0149(8)
C18 0.0373(8) 0.0406(9) 0.0476(9) 0.0020(7) 0.0110(7) 0.0022(7)
C11 0.0603(10) 0.0227(7) 0.0392(8) -0.0044(6) 0.0169(7) -0.0021(6)
C12 0.0917(16) 0.0227(8) 0.0608(12) 0.0013(7) 0.0274(11) -0.0062(8)
C13 0.0930(16) 0.0370(9) 0.0449(10) -0.0150(8) 0.0247(10) -0.0054(9)
C14 0.0632(12) 0.0385(9) 0.0646(12) -0.0039(9) 0.0205(10) 0.0139(8)
C21 0.0235(6) 0.0269(6) 0.0222(6) 0.0040(5) 0.0052(5) 0.0007(5)
C22 0.0340(7) 0.0330(7) 0.0281(7) 0.0001(6) 0.0112(6) -0.0004(6)
C23 0.0404(8) 0.0478(9) 0.0287(7) 0.0010(6) 0.0165(6) 0.0005(7)
C24 0.0364(8) 0.0478(9) 0.0340(8) 0.0137(7) 0.0162(6) -0.0010(6)
C25 0.0359(7) 0.0321(7) 0.0384(8) 0.0093(6) 0.0107(6) -0.0028(6)
C26 0.0322(7) 0.0280(7) 0.0277(6) 0.0039(5) 0.0084(5) -0.0012(5)
C31 0.0242(6) 0.0256(6) 0.0201(5) 0.0027(5) 0.0032(5) -0.0010(5)
C36 0.0245(6) 0.0287(6) 0.0229(6) 0.0000(5) 0.0032(5) -0.0017(5)
C35 0.0326(7) 0.0323(7) 0.0352(7) -0.0085(6) 0.0046(6) -0.0039(6)
C34 0.0299(7) 0.0428(9) 0.0469(9) -0.0102(7) 0.0020(6) -0.0104(6)
C33 0.0218(6) 0.0452(9) 0.0423(8) -0.0013(7) 0.0043(6) -0.0030(6)
C32 0.0257(6) 0.0307(7) 0.0280(6) 0.0044(5) 0.0054(5) 0.0014(5)
C40 0.0260(6) 0.0288(7) 0.0284(6) -0.0015(5) 0.0061(5) -0.0002(5)
C41 0.0348(8) 0.0431(9) 0.0388(8) -0.0082(7) 0.0126(6) 0.0015(6)
C42 0.0283(7) 0.0393(8) 0.0343(7) 0.0012(6) 0.0024(6) 0.0040(6)
C37 0.0302(7) 0.0339(7) 0.0428(8) 0.0053(6) 0.0123(6) 0.0060(6)
C38 0.0629(13) 0.0599(13) 0.0671(13) 0.0251(10) 0.0223(11) 0.0320(10)
C39 0.0488(10) 0.0510(10) 0.0550(11) 0.0029(8) 0.0273(8) 0.0096(8)
C51 0.0674(12) 0.0314(8) 0.0302(7) 0.0099(6) 0.0142(7) 0.0003(8)
C52 0.0458(9) 0.0348(7) 0.0216(6) 0.0097(5) 0.0064(6) 0.0011(6)
C57 0.0527(10) 0.0421(9) 0.0347(8) 0.0051(7) 0.0155(7) 0.0007(7)
C56 0.0823(15) 0.0458(10) 0.0386(9) -0.0014(8) 0.0162(9) 0.0070(10)
C55 0.0989(17) 0.0489(11) 0.0300(8) 0.0001(8) -0.0038(10) -0.0208(11)
C54 0.0588(11) 0.0822(15) 0.0281(8) 0.0096(9) -0.0079(8) -0.0294(11)
C53 0.0398(8) 0.0641(11) 0.0244(7) 0.0103(7) 0.0016(6) -0.0003(8)
Co1 0.03273(11) 0.02360(10) 0.02104(10) 0.00399(6) 0.00624(7) -0.00103(7)
N1 0.0243(5) 0.0228(5) 0.0219(5) 0.0012(4) 0.0051(4) -0.0011(4)
N2 0.0344(6) 0.0249(5) 0.0216(5) -0.0001(4) 0.0079(4) -0.0050(4)
P1 0.03619(19) 0.02025(16) 0.02376(16) 0.00068(12) 0.00837(13) -0.00470(13)

loop_
_atom_type_symbol
_atom_type_description
_atom_type_scat_dispersion_real
_atom_type_scat_dispersion_imag
_atom_type_scat_source
C C 0.0033 0.0016 'International Tables Vol C Tables 4.2.6.8 and 6.1.1.4'
H H 0 0 'International Tables Vol C Tables 4.2.6.8 and 6.1.1.4'
Co Co 0.3494 0.9721 'International Tables Vol C Tables 4.2.6.8 and 6.1.1.4'
N N 0.0061 0.0033 'International Tables Vol C Tables 4.2.6.8 and 6.1.1.4'
O O 0.0106 0.006 'International Tables Vol C Tables 4.2.6.8 and 6.1.1.4'
P P 0.1023 0.0942 'International Tables Vol C Tables 4.2.6.8 and 6.1.1.4'

loop_
_geom_angle_atom_site_label_1
_geom_angle_atom_site_label_2
_geom_angle_atom_site_label_3
_geom_angle
N2 C1 N1 122.81(12)
N2 C1 C21 113.67(11)
N1 C1 C21 123.49(11)
C16 C15 C17 110.38(14)
C16 C15 C18 107.87(15)
C17 C15 C18 108.47(14)
C16 C15 P1 111.87(12)
C17 C15 P1 113.03(13)
C18 C15 P1 104.89(10)
C14 C11 C13 108.37(16)
C14 C11 C12 109.20(16)
C13 C11 C12 109.64(15)
C14 C11 P1 104.70(11)
C13 C11 P1 112.27(12)
C12 C11 P1 112.44(12)
C26 C21 C22 117.91(12)
C26 C21 C1 125.33(12)
C22 C21 C1 116.74(12)
C23 C22 C21 121.20(14)
C24 C23 C22 120.27(14)
C23 C24 C25 119.46(14)
C24 C25 C26 120.55(14)
C25 C26 C21 120.61(14)
C32 C31 C36 120.72(12)
C32 C31 N1 120.69(12)
C36 C31 N1 118.52(11)
C35 C36 C31 118.30(12)
C35 C36 C40 120.54(12)
C31 C36 C40 121.16(11)
C34 C35 C36 121.59(14)
C33 C34 C35 119.46(14)
C34 C33 C32 121.53(13)
C33 C32 C31 118.33(13)
C33 C32 C37 119.23(13)
C31 C32 C37 122.43(13)
C36 C40 C42 112.59(11)
C36 C40 C41 113.42(12)
C42 C40 C41 108.39(12)
C32 C37 C39 112.00(13)
C32 C37 C38 111.30(15)
C39 C37 C38 109.45(15)
C52 C51 Co1 73.06(9)
C53 C52 C57 117.25(16)
C53 C52 C51 118.61(16)
C57 C52 C51 123.14(16)
C53 C52 Co1 76.81(9)
C57 C52 Co1 119.04(11)
C51 C52 Co1 65.97(8)
C56 C57 C52 120.91(18)
C57 C56 C55 120.8(2)
C54 C55 C56 120.16(18)
C55 C54 C53 120.56(19)
C54 C53 C52 120.10(18)
C54 C53 Co1 127.10(13)
C52 C53 Co1 65.08(8)
N1 Co1 C51 171.76(7)
N1 Co1 C52 137.57(6)
C51 Co1 C52 40.96(7)
N1 Co1 P1 83.56(3)
C51 Co1 P1 99.65(5)
C52 Co1 P1 138.21(5)
N1 Co1 C53 104.58(6)
C51 Co1 C53 70.48(7)
C52 Co1 C53 38.10(6)
P1 Co1 C53 163.73(5)
C1 N1 C31 121.47(11)
C1 N1 Co1 117.01(8)
C31 N1 Co1 120.93(8)
C1 N2 P1 112.82(9)
N2 P1 C15 104.26(6)
N2 P1 C11 102.76(7)
C15 P1 C11 112.82(8)
N2 P1 Co1 103.55(4)
C15 P1 Co1 115.51(5)
C11 P1 Co1 115.78(6)
C72 O1 C73 132.1(4)
O1 C72 C71 123.2(7)
C74 C73 O1 125.2(7)

loop_
_geom_bond_atom_site_label_1
_geom_bond_atom_site_label_2
_geom_bond_distance
C1 N2 1.3213(17)
C1 N1 1.3557(16)
C1 C21 1.5112(17)
C15 C16 1.534(2)
C15 C17 1.535(2)
C15 C18 1.537(2)
C15 P1 1.8688(16)
C11 C14 1.534(3)
C11 C13 1.535(2)
C11 C12 1.540(2)
C11 P1 1.8735(16)
C21 C26 1.3953(19)
C21 C22 1.3964(19)
C22 C23 1.390(2)
C23 C24 1.378(2)
C24 C25 1.383(2)
C25 C26 1.3941(19)
C31 C32 1.4080(18)
C31 C36 1.4111(19)
C31 N1 1.4364(16)
C36 C35 1.3935(19)
C36 C40 1.5243(18)
C35 C34 1.386(2)
C34 C33 1.378(2)
C33 C32 1.400(2)
C32 C37 1.517(2)
C40 C42 1.5320(19)
C40 C41 1.533(2)
C37 C39 1.526(2)
C37 C38 1.528(2)
C51 C52 1.429(2)
C51 Co1 1.9913(16)
C52 C53 1.419(2)
C52 C57 1.425(2)
C52 Co1 2.0856(13)
C57 C56 1.361(3)
C56 C55 1.401(3)
C55 C54 1.356(3)
C54 C53 1.411(3)
C53 Co1 2.2390(16)
Co1 N1 1.9496(11)
Co1 P1 2.1544(4)
N2 P1 1.6789(12)
O1 C72 1.288(7)
O1 C73 1.447(8)
C71 C72 1.515(11)
C73 C74 1.302(10)
